data_4065085
loop_
_publ_author_name
'Schuecker, Raffael'
'Zirakzadeh, Afrooz'
'Mereiter, Kurt'
'Spindler, Felix'
'Weissensteiner, Walter'

_publ_section_title
;
 Synthesis, Coordination Behavior, and Structural Features of Chiral
 Amino-, Pyrazolyl-, and Phosphino-Substituted Ferrocenyloxazolines and
 Their Application in Asymmetric Hydrogenations
;
_journal_issue 17
_journal_name_full Organometallics
_journal_page_first 4711
_journal_paper_doi 10.1021/om200557c
_journal_volume 30
_journal_year 2011
_chemical_absolute_configuration ad
_chemical_formula_moiety 'C17 H22 Cl2 Fe N2 O Pd, C H Cl3'
_chemical_formula_sum 'C18 H23 Cl5 Fe N2 O Pd'
_chemical_formula_weight 622.88
_chemical_name_common
; 
1393 rs [PdCl~2~((R,S~Fc~)-6)].CHCl~3~ 
;
_chemical_name_systematic
; 
Dichloro[(R,S~p~)-1-(4,5-dihydrooxazol-2-yl)-2-[1-(N,N-dimethylamino)ethyl]-
ferrocene-N,P]palladium chloroform solvate    
;
_space_group_IT_number 4
_symmetry_cell_setting monoclinic
_symmetry_space_group_name_Hall 'P 2yb'
_symmetry_space_group_name_H-M 'P 1 21 1'
_atom_sites_solution_hydrogens geom
_atom_sites_solution_primary direct
_atom_sites_solution_secondary difmap
_audit_creation_method SHELXL-97
_cell_angle_alpha 90.00
_cell_angle_beta 96.612(2)
_cell_angle_gamma 90.00
_cell_formula_units_Z 2
_cell_length_a 9.1951(14)
_cell_length_b 9.7544(14)
_cell_length_c 12.6054(19)
_cell_measurement_reflns_used 9969
_cell_measurement_temperature 100(2)
_cell_measurement_theta_max 29.98
_cell_measurement_theta_min 2.23
_cell_volume 1123.1(3)
_computing_cell_refinement 'Bruker SAINT'
_computing_data_collection 'Bruker SMART'
_computing_data_reduction 'Bruker SAINT, SADABS, XPREP'
_computing_molecular_graphics 'Bruker SHELXTL'
_computing_publication_material 'Bruker SHELXTL'
_computing_structure_refinement 'SHELXL-97 (Sheldrick, 2008)'
_computing_structure_solution 'SHELXS-97 (Sheldrick, 2008)'
_diffrn_ambient_temperature 100(2)
_diffrn_measured_fraction_theta_full 0.962
_diffrn_measured_fraction_theta_max 0.962
_diffrn_measurement_device_type 'Bruker Smart APEX CCD'
_diffrn_measurement_method '\f and \w scans'
_diffrn_radiation_monochromator graphite
_diffrn_radiation_source 'fine-focus sealed tube'
_diffrn_radiation_type MoK\a
_diffrn_radiation_wavelength 0.71073
_diffrn_reflns_av_R_equivalents 0.0385
_diffrn_reflns_av_sigmaI/netI 0.0337
_diffrn_reflns_limit_h_max 12
_diffrn_reflns_limit_h_min -12
_diffrn_reflns_limit_k_max 13
_diffrn_reflns_limit_k_min -13
_diffrn_reflns_limit_l_max 17
_diffrn_reflns_limit_l_min -17
_diffrn_reflns_number 26311
_diffrn_reflns_theta_full 30.00
_diffrn_reflns_theta_max 30.00
_diffrn_reflns_theta_min 2.23
_diffrn_standards_decay_% 0
_exptl_absorpt_coefficient_mu 2.054
_exptl_absorpt_correction_T_max 0.78
_exptl_absorpt_correction_T_min 0.67
_exptl_absorpt_correction_type multi-scan
_exptl_absorpt_process_details 'program SADABS'
_exptl_crystal_colour orange
_exptl_crystal_density_diffrn 1.842
_exptl_crystal_density_method 'not measured'
_exptl_crystal_description block
_exptl_crystal_F_000 620
_exptl_crystal_size_max 0.16
_exptl_crystal_size_mid 0.14
_exptl_crystal_size_min 0.13
_refine_diff_density_max 1.519
_refine_diff_density_min -1.080
_refine_diff_density_rms 0.121
_refine_ls_abs_structure_details 'Flack H D (1983), Acta Cryst. A39, 876-881'
_refine_ls_abs_structure_Flack 0.00(2)
_refine_ls_extinction_method none
_refine_ls_goodness_of_fit_ref 1.051
_refine_ls_hydrogen_treatment constr
_refine_ls_matrix_type full
_refine_ls_number_parameters 256
_refine_ls_number_reflns 6257
_refine_ls_number_restraints 1
_refine_ls_restrained_S_all 1.041
_refine_ls_R_factor_all 0.0375
_refine_ls_R_factor_gt 0.0348
_refine_ls_shift/su_max 0.000
_refine_ls_shift/su_mean 0.000
_refine_ls_structure_factor_coef Fsqd
_refine_ls_weighting_details 'calc w=1/[\s^2^(Fo^2^)+(0.0398P)^2^+2.3326P] where P=(Fo^2^+2Fc^2^)/3'
_refine_ls_weighting_scheme calc
_refine_ls_wR_factor_gt 0.0821
_refine_ls_wR_factor_ref 0.0834
_reflns_number_gt 6168
_reflns_number_total 6457
_reflns_threshold_expression >2sigma(I)
_cod_data_source_file om200557c_si_002.cif
_cod_data_source_block PdCl2-RS6
_cod_depositor_comments
;
The following automatic conversions were performed:

'_symmetry_cell_setting' value 'Monoclinic' changed to 'monoclinic'
according to /home/saulius/struct/CIF-dictionaries/cif_core.dic
dictionary named 'cif_core.dic' version 2.4.1 from 2010-06-29.

Automatic conversion script
Id: cif_fix_values 1715 2011-07-08 13:25:40Z adriana 
;
_cod_original_sg_symbol_H-M P2(1)
_cod_database_code 4065085

loop_
_symmetry_equiv_pos_as_xyz
'x, y, z'
'-x, y+1/2, -z'

loop_
_atom_site_label
_atom_site_type_symbol
_atom_site_fract_x
_atom_site_fract_y
_atom_site_fract_z
_atom_site_U_iso_or_equiv
_atom_site_adp_type
_atom_site_occupancy
_atom_site_symmetry_multiplicity
_atom_site_calc_flag
_atom_site_refinement_flags
Pd1 Pd 0.64078(3) 0.25000(3) 0.461301(19) 0.01189(6) Uani 1 1 d U
Fe1 Fe 0.42155(6) 0.21270(5) 0.81745(4) 0.01572(11) Uani 1 1 d U
Cl1 Cl 0.84959(11) 0.17654(12) 0.39250(8) 0.0242(2) Uani 1 1 d U
Cl2 Cl 0.50964(11) 0.17177(10) 0.30688(7) 0.02090(18) Uani 1 1 d U
O1 O 0.2310(3) 0.2792(3) 0.5654(2) 0.0187(6) Uani 1 1 d U
N1 N 0.4464(3) 0.3163(3) 0.5031(2) 0.0136(5) Uani 1 1 d U
N2 N 0.7635(4) 0.3194(3) 0.6057(3) 0.0157(5) Uani 1 1 d U
C1 C 0.5861(4) 0.2175(4) 0.7194(3) 0.0143(5) Uani 1 1 d U
C2 C 0.4463(4) 0.1790(4) 0.6620(3) 0.0140(5) Uani 1 1 d U
C3 C 0.3942(5) 0.0572(4) 0.7092(3) 0.0173(5) Uani 1 1 d U
H3 H 0.3046 0.0111 0.6878 0.021 Uiso 1 1 calc R
C4 C 0.5020(5) 0.0187(4) 0.7941(3) 0.0192(6) Uani 1 1 d U
H4 H 0.4977 -0.0597 0.8383 0.023 Uiso 1 1 calc R
C5 C 0.6178(4) 0.1169(4) 0.8021(3) 0.0188(5) Uani 1 1 d U
H5 H 0.7019 0.1160 0.8536 0.023 Uiso 1 1 calc R
C6 C 0.4032(6) 0.4050(5) 0.8824(4) 0.0328(8) Uani 1 1 d U
H6 H 0.4584 0.4841 0.8689 0.039 Uiso 1 1 calc R
C7 C 0.2678(6) 0.3646(5) 0.8244(4) 0.0287(7) Uani 1 1 d U
H7 H 0.2173 0.4118 0.7653 0.034 Uiso 1 1 calc R
C8 C 0.2214(4) 0.2407(6) 0.8706(3) 0.0252(6) Uani 1 1 d U
H8 H 0.1349 0.1905 0.8479 0.030 Uiso 1 1 calc R
C9 C 0.3291(5) 0.2060(5) 0.9574(3) 0.0261(7) Uani 1 1 d U
H9 H 0.3260 0.1286 1.0029 0.031 Uiso 1 1 calc R
C10 C 0.4413(6) 0.3063(6) 0.9644(4) 0.0317(7) Uani 1 1 d U
H10 H 0.5267 0.3075 1.0146 0.038 Uiso 1 1 calc R
C11 C 0.6714(4) 0.3444(4) 0.6972(3) 0.0160(6) Uani 1 1 d U
H11 H 0.5981 0.4166 0.6724 0.019 Uiso 1 1 calc R
C12 C 0.7609(5) 0.3997(5) 0.7981(3) 0.0276(9) Uani 1 1 d U
H12A H 0.6951 0.4218 0.8516 0.041 Uiso 1 1 calc R
H12B H 0.8133 0.4827 0.7805 0.041 Uiso 1 1 calc R
H12C H 0.8316 0.3301 0.8269 0.041 Uiso 1 1 calc R
C13 C 0.3761(3) 0.2589(5) 0.5743(3) 0.0135(5) Uani 1 1 d U
C14 C 0.3422(4) 0.4028(4) 0.4341(3) 0.0171(6) Uani 1 1 d U
H14A H 0.3487 0.3850 0.3575 0.021 Uiso 1 1 calc R
H14B H 0.3594 0.5015 0.4490 0.021 Uiso 1 1 calc R
C15 C 0.1948(4) 0.3565(5) 0.4665(3) 0.0209(7) Uani 1 1 d U
H15A H 0.1325 0.4365 0.4786 0.025 Uiso 1 1 calc R
H15B H 0.1424 0.2978 0.4105 0.025 Uiso 1 1 calc R
C16 C 0.8247(5) 0.4527(5) 0.5725(4) 0.0244(8) Uani 1 1 d U
H16A H 0.8955 0.4876 0.6303 0.037 Uiso 1 1 calc R
H16B H 0.7451 0.5191 0.5572 0.037 Uiso 1 1 calc R
H16C H 0.8736 0.4387 0.5083 0.037 Uiso 1 1 calc R
C17 C 0.8865(4) 0.2255(5) 0.6436(3) 0.0230(8) Uani 1 1 d U
H17A H 0.9447 0.2659 0.7058 0.035 Uiso 1 1 calc R
H17B H 0.9486 0.2117 0.5864 0.035 Uiso 1 1 calc R
H17C H 0.8469 0.1370 0.6636 0.035 Uiso 1 1 calc R
C18 C 0.9440(4) 0.2406(6) 0.1414(3) 0.0250(7) Uani 1 1 d U
H18 H 0.9095 0.1974 0.2059 0.030 Uiso 1 1 calc R
Cl3 Cl 0.83131(16) 0.38317(15) 0.10454(12) 0.0432(3) Uani 1 1 d U
Cl4 Cl 1.12706(15) 0.2954(2) 0.17513(12) 0.0510(4) Uani 1 1 d U
Cl5 Cl 0.93473(14) 0.11781(13) 0.03983(10) 0.0332(2) Uani 1 1 d U

loop_
_atom_site_aniso_label
_atom_site_aniso_U_11
_atom_site_aniso_U_22
_atom_site_aniso_U_33
_atom_site_aniso_U_23
_atom_site_aniso_U_13
_atom_site_aniso_U_12
Pd1 0.01159(10) 0.01212(11) 0.01215(10) 0.00090(10) 0.00211(7) -0.00047(10)
Fe1 0.0207(2) 0.0155(3) 0.0118(2) -0.00101(17) 0.00533(18) -0.00055(18)
Cl1 0.0190(4) 0.0333(6) 0.0217(4) -0.0012(4) 0.0085(3) 0.0054(4)
Cl2 0.0260(4) 0.0198(5) 0.0164(4) -0.0030(3) 0.0002(3) -0.0021(3)
O1 0.0135(10) 0.0233(17) 0.0198(12) 0.0022(9) 0.0034(8) 0.0004(9)
N1 0.0114(9) 0.0163(15) 0.0128(12) 0.0005(9) 0.0006(8) 0.0009(10)
N2 0.0128(12) 0.0184(15) 0.0156(11) 0.0002(10) 0.0008(8) -0.0029(10)
C1 0.0171(11) 0.0146(13) 0.0114(12) -0.0011(9) 0.0027(7) 0.0007(8)
C2 0.0167(12) 0.0138(14) 0.0121(8) -0.0008(8) 0.0037(8) -0.0015(10)
C3 0.0247(14) 0.0134(12) 0.0148(13) -0.0005(8) 0.0062(10) -0.0028(10)
C4 0.0262(16) 0.0153(10) 0.0169(14) 0.0025(9) 0.0065(12) 0.0019(9)
C5 0.0208(11) 0.0225(15) 0.0134(14) 0.0025(10) 0.0032(9) 0.0027(9)
C6 0.042(2) 0.0217(12) 0.038(2) -0.0131(11) 0.0228(16) -0.0030(13)
C7 0.0389(17) 0.0249(16) 0.0253(17) 0.0000(12) 0.0163(12) 0.0116(12)
C8 0.0239(11) 0.0292(18) 0.0242(15) -0.0032(15) 0.0105(9) 0.0023(12)
C9 0.0319(17) 0.0327(17) 0.0157(12) -0.0011(11) 0.0117(11) 0.0021(13)
C10 0.0335(18) 0.042(2) 0.0208(12) -0.0159(11) 0.0091(12) -0.0042(14)
C11 0.0160(14) 0.0177(15) 0.0141(12) -0.0032(11) 0.0007(10) -0.0038(10)
C12 0.028(2) 0.037(2) 0.0174(15) -0.0068(15) 0.0006(14) -0.0134(17)
C13 0.0139(11) 0.0127(14) 0.0142(10) -0.0003(11) 0.0027(8) 0.0004(13)
C14 0.0125(13) 0.0209(18) 0.0181(16) 0.0041(11) 0.0021(11) 0.0030(11)
C15 0.0114(12) 0.026(2) 0.0245(18) 0.0055(14) -0.0003(12) -0.0013(13)
C16 0.0202(19) 0.0244(17) 0.029(2) -0.0006(14) 0.0042(14) -0.0117(13)
C17 0.0152(14) 0.031(2) 0.0218(16) -0.0024(14) -0.0032(11) 0.0030(13)
C18 0.0242(14) 0.033(2) 0.0182(15) 0.0034(14) 0.0054(12) 0.0060(15)
Cl3 0.0427(7) 0.0377(7) 0.0482(8) 0.0033(6) 0.0011(6) 0.0130(6)
Cl4 0.0281(6) 0.0846(12) 0.0388(7) -0.0259(7) -0.0024(5) -0.0012(6)
Cl5 0.0346(6) 0.0337(6) 0.0310(6) -0.0020(4) 0.0023(4) -0.0013(5)

loop_
_atom_type_symbol
_atom_type_description
_atom_type_scat_dispersion_real
_atom_type_scat_dispersion_imag
_atom_type_scat_source
C C 0.0033 0.0016 'International Tables Vol C Tables 4.2.6.8 and 6.1.1.4'
H H 0.0000 0.0000 'International Tables Vol C Tables 4.2.6.8 and 6.1.1.4'
N N 0.0061 0.0033 'International Tables Vol C Tables 4.2.6.8 and 6.1.1.4'
O O 0.0106 0.0060 'International Tables Vol C Tables 4.2.6.8 and 6.1.1.4'
Cl Cl 0.1484 0.1585 'International Tables Vol C Tables 4.2.6.8 and 6.1.1.4'
Fe Fe 0.3463 0.8444 'International Tables Vol C Tables 4.2.6.8 and 6.1.1.4'
Pd Pd -0.9988 1.0072 'International Tables Vol C Tables 4.2.6.8 and 6.1.1.4'

loop_
_geom_angle_atom_site_label_1
_geom_angle_atom_site_label_2
_geom_angle_atom_site_label_3
_geom_angle
N1 Pd1 N2 94.16(12)
N1 Pd1 Cl2 86.20(9)
N2 Pd1 Cl2 179.06(10)
N1 Pd1 Cl1 173.06(9)
N2 Pd1 Cl1 92.16(9)
Cl2 Pd1 Cl1 87.52(4)
C2 Fe1 C3 41.40(14)
C2 Fe1 C9 158.96(17)
C3 Fe1 C9 121.49(18)
C2 Fe1 C8 122.94(16)
C3 Fe1 C8 105.79(18)
C9 Fe1 C8 40.86(17)
C2 Fe1 C10 159.44(18)
C3 Fe1 C10 157.89(19)
C9 Fe1 C10 40.45(19)
C8 Fe1 C10 68.60(19)
C2 Fe1 C7 108.20(17)
C3 Fe1 C7 122.17(19)
C9 Fe1 C7 68.33(19)
C8 Fe1 C7 40.7(2)
C10 Fe1 C7 68.4(2)
C2 Fe1 C5 68.81(15)
C3 Fe1 C5 69.00(17)
C9 Fe1 C5 121.44(17)
C8 Fe1 C5 157.02(19)
C10 Fe1 C5 107.36(19)
C7 Fe1 C5 160.75(19)
C2 Fe1 C1 41.54(14)
C3 Fe1 C1 69.98(15)
C9 Fe1 C1 157.58(17)
C8 Fe1 C1 160.46(16)
C10 Fe1 C1 122.40(17)
C7 Fe1 C1 124.37(17)
C5 Fe1 C1 40.80(14)
C2 Fe1 C6 123.73(19)
C3 Fe1 C6 159.1(2)
C9 Fe1 C6 68.0(2)
C8 Fe1 C6 68.3(2)
C10 Fe1 C6 40.6(2)
C7 Fe1 C6 40.5(2)
C5 Fe1 C6 124.2(2)
C1 Fe1 C6 108.48(17)
C2 Fe1 C4 68.38(15)
C3 Fe1 C4 40.61(16)
C9 Fe1 C4 106.53(18)
C8 Fe1 C4 121.3(2)
C10 Fe1 C4 122.7(2)
C7 Fe1 C4 157.7(2)
C5 Fe1 C4 40.48(17)
C1 Fe1 C4 68.63(15)
C6 Fe1 C4 159.6(2)
C13 O1 C15 105.9(3)
C13 N1 C14 108.2(3)
C13 N1 Pd1 124.7(3)
C14 N1 Pd1 124.0(2)
C17 N2 C16 109.2(3)
C17 N2 C11 108.8(3)
C16 N2 C11 109.4(3)
C17 N2 Pd1 112.6(2)
C16 N2 Pd1 102.5(2)
C11 N2 Pd1 114.2(2)
C5 C1 C2 106.2(3)
C5 C1 C11 128.9(3)
C2 C1 C11 124.7(3)
C5 C1 Fe1 69.6(2)
C2 C1 Fe1 67.9(2)
C11 C1 Fe1 124.3(2)
C3 C2 C13 128.5(3)
C3 C2 C1 109.1(3)
C13 C2 C1 122.4(3)
C3 C2 Fe1 69.7(2)
C13 C2 Fe1 124.3(3)
C1 C2 Fe1 70.6(2)
C4 C3 C2 107.0(3)
C4 C3 Fe1 70.8(2)
C2 C3 Fe1 68.9(2)
C4 C3 H3 126.5
C2 C3 H3 126.5
Fe1 C3 H3 125.4
C3 C4 C5 109.0(3)
C3 C4 Fe1 68.6(2)
C5 C4 Fe1 69.6(2)
C3 C4 H4 125.5
C5 C4 H4 125.5
Fe1 C4 H4 127.9
C4 C5 C1 108.6(3)
C4 C5 Fe1 69.9(2)
C1 C5 Fe1 69.6(2)
C4 C5 H5 125.7
C1 C5 H5 125.7
Fe1 C5 H5 126.3
C7 C6 C10 108.2(4)
C7 C6 Fe1 69.6(3)
C10 C6 Fe1 69.4(3)
C7 C6 H6 125.9
C10 C6 H6 125.9
Fe1 C6 H6 126.7
C6 C7 C8 108.0(4)
C6 C7 Fe1 70.0(3)
C8 C7 Fe1 69.3(2)
C6 C7 H7 126.0
C8 C7 H7 126.0
Fe1 C7 H7 126.3
C7 C8 C9 107.5(4)
C7 C8 Fe1 70.0(2)
C9 C8 Fe1 69.5(2)
C7 C8 H8 126.3
C9 C8 H8 126.3
Fe1 C8 H8 125.8
C10 C9 C8 108.6(4)
C10 C9 Fe1 70.1(2)
C8 C9 Fe1 69.6(2)
C10 C9 H9 125.7
C8 C9 H9 125.7
Fe1 C9 H9 126.2
C9 C10 C6 107.8(4)
C9 C10 Fe1 69.5(2)
C6 C10 Fe1 70.0(3)
C9 C10 H10 126.1
C6 C10 H10 126.1
Fe1 C10 H10 125.9
C1 C11 N2 110.8(3)
C1 C11 C12 112.1(3)
N2 C11 C12 113.1(3)
C1 C11 H11 106.8
N2 C11 H11 106.8
C12 C11 H11 106.8
C11 C12 H12A 109.5
C11 C12 H12B 109.5
H12A C12 H12B 109.5
C11 C12 H12C 109.5
H12A C12 H12C 109.5
H12B C12 H12C 109.5
N1 C13 O1 116.7(3)
N1 C13 C2 123.4(3)
O1 C13 C2 119.8(3)
N1 C14 C15 102.0(3)
N1 C14 H14A 111.4
C15 C14 H14A 111.4
N1 C14 H14B 111.4
C15 C14 H14B 111.4
H14A C14 H14B 109.2
O1 C15 C14 105.0(3)
O1 C15 H15A 110.7
C14 C15 H15A 110.7
O1 C15 H15B 110.8
C14 C15 H15B 110.8
H15A C15 H15B 108.8
N2 C16 H16A 109.5
N2 C16 H16B 109.5
H16A C16 H16B 109.5
N2 C16 H16C 109.5
H16A C16 H16C 109.5
H16B C16 H16C 109.5
N2 C17 H17A 109.5
N2 C17 H17B 109.5
H17A C17 H17B 109.5
N2 C17 H17C 109.5
H17A C17 H17C 109.5
H17B C17 H17C 109.5
Cl5 C18 Cl3 111.7(2)
Cl5 C18 Cl4 110.4(2)
Cl3 C18 Cl4 109.8(3)
Cl5 C18 H18 108.3
Cl3 C18 H18 108.3
Cl4 C18 H18 108.3

loop_
_geom_bond_atom_site_label_1
_geom_bond_atom_site_label_2
_geom_bond_distance
Pd1 N1 2.027(3)
Pd1 N2 2.138(3)
Pd1 Cl2 2.2989(10)
Pd1 Cl1 2.3099(10)
Fe1 C2 2.025(3)
Fe1 C3 2.036(4)
Fe1 C9 2.046(4)
Fe1 C8 2.048(4)
Fe1 C10 2.054(4)
Fe1 C7 2.056(4)
Fe1 C5 2.061(4)
Fe1 C1 2.062(3)
Fe1 C6 2.062(5)
Fe1 C4 2.065(4)
O1 C13 1.341(4)
O1 C15 1.463(5)
N1 C13 1.293(4)
N1 C14 1.482(5)
N2 C17 1.490(5)
N2 C16 1.496(5)
N2 C11 1.527(5)
C1 C5 1.437(5)
C1 C2 1.450(5)
C1 C11 1.509(5)
C2 C3 1.436(5)
C2 C13 1.442(5)
C3 C4 1.424(6)
C3 H3 0.9500
C4 C5 1.427(6)
C4 H4 0.9500
C5 H5 0.9500
C6 C7 1.424(8)
C6 C10 1.427(8)
C6 H6 0.9500
C7 C8 1.429(7)
C7 H7 0.9500
C8 C9 1.429(6)
C8 H8 0.9500
C9 C10 1.417(7)
C9 H9 0.9500
C10 H10 0.9500
C11 C12 1.532(6)
C11 H11 1.0000
C12 H12A 0.9800
C12 H12B 0.9800
C12 H12C 0.9800
C14 C15 1.528(5)
C14 H14A 0.9900
C14 H14B 0.9900
C15 H15A 0.9900
C15 H15B 0.9900
C16 H16A 0.9800
C16 H16B 0.9800
C16 H16C 0.9800
C17 H17A 0.9800
C17 H17B 0.9800
C17 H17C 0.9800
C18 Cl5 1.748(5)
C18 Cl3 1.764(5)
C18 Cl4 1.771(5)
C18 H18 1.0000

loop_
_geom_hbond_atom_site_label_D
_geom_hbond_atom_site_label_H
_geom_hbond_atom_site_label_A
_geom_hbond_distance_DH
_geom_hbond_distance_HA
_geom_hbond_distance_DA
_geom_hbond_angle_DHA
_geom_hbond_site_symmetry_A
C18 H18 Cl1 1.00 2.48 3.435(4) 158.5 .
C11 H11 Cl2 1.00 2.70 3.599(4) 149.3 2_656
C14 H14A Cl2 0.99 2.67 3.255(4) 117.9 .
C17 H17B Cl1 0.98 2.53 3.181(4) 123.6 .

loop_
_geom_torsion_atom_site_label_1
_geom_torsion_atom_site_label_2
_geom_torsion_atom_site_label_3
_geom_torsion_atom_site_label_4
_geom_torsion
N2 Pd1 N1 C13 -73.1(3)
Cl2 Pd1 N1 C13 106.0(3)
N2 Pd1 N1 C14 129.1(3)
Cl2 Pd1 N1 C14 -51.8(3)
N1 Pd1 N2 C17 143.9(3)
Cl1 Pd1 N2 C17 -38.9(3)
N1 Pd1 N2 C16 -98.9(3)
Cl1 Pd1 N2 C16 78.2(2)
N1 Pd1 N2 C11 19.2(3)
Cl1 Pd1 N2 C11 -163.7(2)
C2 Fe1 C1 C5 -118.3(3)
C3 Fe1 C1 C5 -80.7(2)
C9 Fe1 C1 C5 44.4(5)
C8 Fe1 C1 C5 -161.5(5)
C10 Fe1 C1 C5 78.8(3)
C7 Fe1 C1 C5 163.4(3)
C6 Fe1 C1 C5 121.4(3)
C4 Fe1 C1 C5 -37.2(2)
C3 Fe1 C1 C2 37.6(2)
C9 Fe1 C1 C2 162.6(4)
C8 Fe1 C1 C2 -43.2(6)
C10 Fe1 C1 C2 -162.9(3)
C7 Fe1 C1 C2 -78.4(3)
C5 Fe1 C1 C2 118.3(3)
C6 Fe1 C1 C2 -120.4(3)
C4 Fe1 C1 C2 81.1(2)
C2 Fe1 C1 C11 117.9(4)
C3 Fe1 C1 C11 155.4(3)
C9 Fe1 C1 C11 -79.5(5)
C8 Fe1 C1 C11 74.7(6)
C10 Fe1 C1 C11 -45.1(4)
C7 Fe1 C1 C11 39.5(4)
C5 Fe1 C1 C11 -123.9(4)
C6 Fe1 C1 C11 -2.5(4)
C4 Fe1 C1 C11 -161.0(3)
C5 C1 C2 C3 0.0(4)
C11 C1 C2 C3 -176.5(3)
Fe1 C1 C2 C3 -59.3(2)
C5 C1 C2 C13 178.2(3)
C11 C1 C2 C13 1.7(5)
Fe1 C1 C2 C13 118.9(3)
C5 C1 C2 Fe1 59.3(2)
C11 C1 C2 Fe1 -117.2(3)
C9 Fe1 C2 C3 -41.5(6)
C8 Fe1 C2 C3 -75.8(3)
C10 Fe1 C2 C3 164.8(5)
C7 Fe1 C2 C3 -118.3(3)
C5 Fe1 C2 C3 81.9(3)
C1 Fe1 C2 C3 120.0(3)
C6 Fe1 C2 C3 -160.3(3)
C4 Fe1 C2 C3 38.2(2)
C3 Fe1 C2 C13 123.5(4)
C9 Fe1 C2 C13 82.0(6)
C8 Fe1 C2 C13 47.7(4)
C10 Fe1 C2 C13 -71.7(7)
C7 Fe1 C2 C13 5.2(4)
C5 Fe1 C2 C13 -154.6(4)
C1 Fe1 C2 C13 -116.5(4)
C6 Fe1 C2 C13 -36.8(4)
C4 Fe1 C2 C13 161.7(4)
C3 Fe1 C2 C1 -120.0(3)
C9 Fe1 C2 C1 -161.5(4)
C8 Fe1 C2 C1 164.2(3)
C10 Fe1 C2 C1 44.9(6)
C7 Fe1 C2 C1 121.7(2)
C5 Fe1 C2 C1 -38.1(2)
C6 Fe1 C2 C1 79.7(3)
C4 Fe1 C2 C1 -81.7(2)
C13 C2 C3 C4 -179.1(4)
C1 C2 C3 C4 -1.1(4)
Fe1 C2 C3 C4 -60.9(3)
C13 C2 C3 Fe1 -118.3(4)
C1 C2 C3 Fe1 59.8(2)
C2 Fe1 C3 C4 117.8(3)
C9 Fe1 C3 C4 -78.4(3)
C8 Fe1 C3 C4 -119.9(3)
C10 Fe1 C3 C4 -48.0(6)
C7 Fe1 C3 C4 -161.1(2)
C5 Fe1 C3 C4 36.5(2)
C1 Fe1 C3 C4 80.2(2)
C6 Fe1 C3 C4 169.7(5)
C9 Fe1 C3 C2 163.8(2)
C8 Fe1 C3 C2 122.3(2)
C10 Fe1 C3 C2 -165.9(5)
C7 Fe1 C3 C2 81.0(3)
C5 Fe1 C3 C2 -81.4(2)
C1 Fe1 C3 C2 -37.7(2)
C6 Fe1 C3 C2 51.8(6)
C4 Fe1 C3 C2 -117.8(3)
C2 C3 C4 C5 1.7(4)
Fe1 C3 C4 C5 -57.9(3)
C2 C3 C4 Fe1 59.6(2)
C2 Fe1 C4 C3 -39.0(2)
C9 Fe1 C4 C3 119.4(2)
C8 Fe1 C4 C3 77.4(3)
C10 Fe1 C4 C3 160.6(2)
C7 Fe1 C4 C3 46.4(5)
C5 Fe1 C4 C3 -121.2(3)
C1 Fe1 C4 C3 -83.8(2)
C6 Fe1 C4 C3 -169.4(5)
C2 Fe1 C4 C5 82.3(2)
C3 Fe1 C4 C5 121.2(3)
C9 Fe1 C4 C5 -119.4(2)
C8 Fe1 C4 C5 -161.4(2)
C10 Fe1 C4 C5 -78.2(3)
C7 Fe1 C4 C5 167.6(4)
C1 Fe1 C4 C5 37.5(2)
C6 Fe1 C4 C5 -48.2(6)
C3 C4 C5 C1 -1.7(4)
Fe1 C4 C5 C1 -59.0(3)
C3 C4 C5 Fe1 57.3(3)
C2 C1 C5 C4 1.0(4)
C11 C1 C5 C4 177.4(4)
Fe1 C1 C5 C4 59.2(3)
C2 C1 C5 Fe1 -58.2(2)
C11 C1 C5 Fe1 118.1(4)
C2 Fe1 C5 C4 -81.1(2)
C3 Fe1 C5 C4 -36.6(2)
C9 Fe1 C5 C4 78.3(3)
C8 Fe1 C5 C4 44.3(5)
C10 Fe1 C5 C4 120.3(3)
C7 Fe1 C5 C4 -165.7(5)
C1 Fe1 C5 C4 -119.9(3)
C6 Fe1 C5 C4 161.7(3)
C2 Fe1 C5 C1 38.8(2)
C3 Fe1 C5 C1 83.3(2)
C9 Fe1 C5 C1 -161.8(2)
C8 Fe1 C5 C1 164.2(4)
C10 Fe1 C5 C1 -119.8(3)
C7 Fe1 C5 C1 -45.8(6)
C6 Fe1 C5 C1 -78.4(3)
C4 Fe1 C5 C1 119.9(3)
C2 Fe1 C6 C7 78.2(3)
C3 Fe1 C6 C7 39.5(6)
C9 Fe1 C6 C7 -81.9(3)
C8 Fe1 C6 C7 -37.8(3)
C10 Fe1 C6 C7 -119.7(4)
C5 Fe1 C6 C7 164.1(2)
C1 Fe1 C6 C7 121.7(3)
C4 Fe1 C6 C7 -160.1(4)
C2 Fe1 C6 C10 -162.0(3)
C3 Fe1 C6 C10 159.3(4)
C9 Fe1 C6 C10 37.8(3)
C8 Fe1 C6 C10 82.0(3)
C7 Fe1 C6 C10 119.7(4)
C5 Fe1 C6 C10 -76.1(3)
C1 Fe1 C6 C10 -118.6(3)
C4 Fe1 C6 C10 -40.3(6)
C10 C6 C7 C8 0.2(5)
Fe1 C6 C7 C8 59.1(3)
C10 C6 C7 Fe1 -58.8(3)
C2 Fe1 C7 C6 -121.0(3)
C3 Fe1 C7 C6 -164.5(3)
C9 Fe1 C7 C6 81.1(3)
C8 Fe1 C7 C6 119.3(4)
C10 Fe1 C7 C6 37.4(3)
C5 Fe1 C7 C6 -43.3(6)
C1 Fe1 C7 C6 -77.9(3)
C4 Fe1 C7 C6 161.7(4)
C2 Fe1 C7 C8 119.7(3)
C3 Fe1 C7 C8 76.2(3)
C9 Fe1 C7 C8 -38.2(3)
C10 Fe1 C7 C8 -81.9(3)
C5 Fe1 C7 C8 -162.6(4)
C1 Fe1 C7 C8 162.8(2)
C6 Fe1 C7 C8 -119.3(4)
C4 Fe1 C7 C8 42.4(6)
C6 C7 C8 C9 0.2(5)
Fe1 C7 C8 C9 59.6(3)
C6 C7 C8 Fe1 -59.5(3)
C2 Fe1 C8 C7 -79.5(3)
C3 Fe1 C8 C7 -121.3(3)
C9 Fe1 C8 C7 118.5(4)
C10 Fe1 C8 C7 81.3(3)
C5 Fe1 C8 C7 165.4(4)
C1 Fe1 C8 C7 -46.8(7)
C6 Fe1 C8 C7 37.5(3)
C4 Fe1 C8 C7 -162.6(3)
C2 Fe1 C8 C9 162.0(3)
C3 Fe1 C8 C9 120.2(3)
C10 Fe1 C8 C9 -37.2(3)
C7 Fe1 C8 C9 -118.5(4)
C5 Fe1 C8 C9 46.9(6)
C1 Fe1 C8 C9 -165.3(4)
C6 Fe1 C8 C9 -81.0(3)
C4 Fe1 C8 C9 78.9(3)
C7 C8 C9 C10 -0.5(5)
Fe1 C8 C9 C10 59.4(3)
C7 C8 C9 Fe1 -59.9(3)
C2 Fe1 C9 C10 -166.1(4)
C3 Fe1 C9 C10 163.0(3)
C8 Fe1 C9 C10 -119.8(4)
C7 Fe1 C9 C10 -81.7(3)
C5 Fe1 C9 C10 79.7(3)
C1 Fe1 C9 C10 47.4(6)
C6 Fe1 C9 C10 -37.9(3)
C4 Fe1 C9 C10 121.3(3)
C2 Fe1 C9 C8 -46.3(6)
C3 Fe1 C9 C8 -77.3(3)
C10 Fe1 C9 C8 119.8(4)
C7 Fe1 C9 C8 38.1(3)
C5 Fe1 C9 C8 -160.5(3)
C1 Fe1 C9 C8 167.1(4)
C6 Fe1 C9 C8 81.9(3)
C4 Fe1 C9 C8 -119.0(3)
C8 C9 C10 C6 0.6(5)
Fe1 C9 C10 C6 59.8(3)
C8 C9 C10 Fe1 -59.2(3)
C7 C6 C10 C9 -0.5(5)
Fe1 C6 C10 C9 -59.5(3)
C7 C6 C10 Fe1 58.9(3)
C2 Fe1 C10 C9 165.8(5)
C3 Fe1 C10 C9 -41.6(6)
C8 Fe1 C10 C9 37.6(3)
C7 Fe1 C10 C9 81.5(3)
C5 Fe1 C10 C9 -118.4(3)
C1 Fe1 C10 C9 -160.6(3)
C6 Fe1 C10 C9 118.8(4)
C4 Fe1 C10 C9 -76.7(3)
C2 Fe1 C10 C6 46.9(7)
C3 Fe1 C10 C6 -160.4(5)
C9 Fe1 C10 C6 -118.8(4)
C8 Fe1 C10 C6 -81.3(3)
C7 Fe1 C10 C6 -37.3(3)
C5 Fe1 C10 C6 122.8(3)
C1 Fe1 C10 C6 80.6(3)
C4 Fe1 C10 C6 164.5(3)
C5 C1 C11 N2 100.5(4)
C2 C1 C11 N2 -83.8(4)
Fe1 C1 C11 N2 -169.1(2)
C5 C1 C11 C12 -26.8(5)
C2 C1 C11 C12 148.9(4)
Fe1 C1 C11 C12 63.6(4)
C17 N2 C11 C1 -71.1(4)
C16 N2 C11 C1 169.7(3)
Pd1 N2 C11 C1 55.6(4)
C17 N2 C11 C12 55.7(4)
C16 N2 C11 C12 -63.5(4)
Pd1 N2 C11 C12 -177.6(3)
C14 N1 C13 O1 5.3(5)
Pd1 N1 C13 O1 -155.5(3)
C14 N1 C13 C2 -173.1(4)
Pd1 N1 C13 C2 26.1(5)
C15 O1 C13 N1 4.5(5)
C15 O1 C13 C2 -177.0(4)
C3 C2 C13 N1 -142.9(4)
C1 C2 C13 N1 39.3(6)
Fe1 C2 C13 N1 126.7(4)
C3 C2 C13 O1 38.7(6)
C1 C2 C13 O1 -139.1(4)
Fe1 C2 C13 O1 -51.7(5)
C13 N1 C14 C15 -12.0(4)
Pd1 N1 C14 C15 148.9(3)
C13 O1 C15 C14 -11.8(4)
N1 C14 C15 O1 14.1(4)
